data_7706367
loop_
_publ_author_name
'Brunecker, Carina'
'Arrowsmith, Merle'
'M\"ussig, Jonas H'
'B\"ohnke, Julian'
'Stoy, Andreas'
'He\&s, Merlin'
'Hofmann, Alexander'
'Lenczyk, Carsten'
'Lichtenberg, Crispin'
'Ramler, Jacqueline'
'Rempel, Anna'
'Braunschweig, Holger'

_publ_section_title
;
 Synthesis and characterisation of boranediyl- and diboranediyl-bridged
 diplatinum A-frame complexes.
;
_journal_issue 10
_journal_name_full 'Dalton transactions (Cambridge, England : 2003)'
_journal_page_first 3506
_journal_page_last 3515
_journal_paper_doi 10.1039/d0dt03855e
_journal_volume 50
_journal_year 2021
_chemical_formula_moiety 'C20 H41 B Br2 Cl2 P4 Pt2'
_chemical_formula_sum 'C20 H41 B Br2 Cl2 P4 Pt2'
_chemical_formula_weight 1037.12
_chemical_name_systematic 4-Br(Mes)
_chemical_properties_physical 'Air-sensitive,Moisture-sensitive,Heat-sensitive,slowly decomposes in solution'
_space_group_crystal_system orthorhombic
_space_group_IT_number 19
_space_group_name_Hall 'P 2ac 2ab'
_space_group_name_H-M_alt 'P 21 21 21'
_atom_sites_solution_hydrogens geom
_atom_sites_solution_primary iterative
_atom_sites_solution_secondary difmap
_audit_creation_method SHELXL-2014/7
_audit_update_record
;
2020-11-06 deposited with the CCDC.	2021-01-08 downloaded from the CCDC.
;
_cell_angle_alpha 90
_cell_angle_beta 90
_cell_angle_gamma 90
_cell_formula_units_Z 4
_cell_length_a 10.731(4)
_cell_length_b 15.170(4)
_cell_length_c 19.590(9)
_cell_measurement_reflns_used 9815
_cell_measurement_temperature 100(2)
_cell_measurement_theta_max 26.76
_cell_measurement_theta_min 2.48
_cell_volume 3189(2)
_computing_cell_refinement 'Saint+ ver. V8.34A (Bruker AXS)'
_computing_data_collection 'APEX2 ver. 2014.9 (Bruker AXS)'
_computing_data_reduction 'Saint+ ver. V8.34A (Bruker AXS)'
_computing_molecular_graphics 'ShelXLe (Huebschle et all, 2011)'
_computing_publication_material 'SHELXL-2014/7 (Sheldrick, 2014)'
_computing_structure_refinement 'SHELXL-2014/7 (Sheldrick, 2014)'
_computing_structure_solution 'SHELXT (Sheldrick, 2014)'
_diffrn_ambient_temperature 100(2)
_diffrn_detector 'CMOS area detector (Photon 100)'
_diffrn_detector_area_resol_mean 10.24
_diffrn_measured_fraction_theta_full 0.999
_diffrn_measured_fraction_theta_max 0.999
_diffrn_measurement_device_type 'Bruker D8 Quest'
_diffrn_measurement_method '\f and \w scans'
_diffrn_radiation_monochromator 'multi-layer mirror'
_diffrn_radiation_type MoK\a
_diffrn_radiation_wavelength 0.71073
_diffrn_reflns_av_R_equivalents 0.0410
_diffrn_reflns_av_unetI/netI 0.0141
_diffrn_reflns_Laue_measured_fraction_full 0.999
_diffrn_reflns_Laue_measured_fraction_max 0.999
_diffrn_reflns_limit_h_max 13
_diffrn_reflns_limit_h_min -13
_diffrn_reflns_limit_k_max 19
_diffrn_reflns_limit_k_min -19
_diffrn_reflns_limit_l_max 24
_diffrn_reflns_limit_l_min -24
_diffrn_reflns_number 177701
_diffrn_reflns_point_group_measured_fraction_full 0.998
_diffrn_reflns_point_group_measured_fraction_max 0.998
_diffrn_reflns_theta_full 26.000
_diffrn_reflns_theta_max 26.722
_diffrn_reflns_theta_min 2.164
_diffrn_source 'microfocus sealed tube (Incoatec ImS)'
_exptl_absorpt_coefficient_mu 11.647
_exptl_absorpt_correction_T_max 0.2458
_exptl_absorpt_correction_T_min 0.1604
_exptl_absorpt_correction_type multi-scan
_exptl_absorpt_process_details 'SadAbs 2014/5 (Bruker AXS)'
_exptl_crystal_colour orange
_exptl_crystal_density_diffrn 2.160
_exptl_crystal_description block
_exptl_crystal_F_000 1944
_exptl_crystal_recrystallization_method 'Re-crystallisation from solvent: CH2Cl2/pentane'
_exptl_crystal_size_max 0.265
_exptl_crystal_size_mid 0.197
_exptl_crystal_size_min 0.106
_refine_diff_density_max 1.152
_refine_diff_density_min -0.605
_refine_diff_density_rms 0.078
_refine_ls_abs_structure_details
;
 Flack x determined using 2880 quotients [(I+)-(I-)]/[(I+)+(I-)]
 (Parsons, Flack and Wagner, Acta Cryst. B69 (2013) 249-259).
;
_refine_ls_abs_structure_Flack 0.0010(16)
_refine_ls_extinction_method none
_refine_ls_goodness_of_fit_ref 1.087
_refine_ls_hydrogen_treatment constr
_refine_ls_matrix_type full
_refine_ls_number_parameters 291
_refine_ls_number_reflns 6760
_refine_ls_number_restraints 0
_refine_ls_restrained_S_all 1.087
_refine_ls_R_factor_all 0.0120
_refine_ls_R_factor_gt 0.0115
_refine_ls_shift/su_max 0.001
_refine_ls_shift/su_mean 0.000
_refine_ls_structure_factor_coef Fsqd
_refine_ls_weighting_details 'w=1/[\s^2^(Fo^2^)+(0.0073P)^2^+3.5263P] where P=(Fo^2^+2Fc^2^)/3'
_refine_ls_weighting_scheme calc
_refine_ls_wR_factor_gt 0.0257
_refine_ls_wR_factor_ref 0.0258
_reflns_Friedel_coverage 0.785
_reflns_Friedel_fraction_full 0.997
_reflns_Friedel_fraction_max 0.998
_reflns_number_gt 6663
_reflns_number_total 6760
_reflns_threshold_expression 'I > 2\s(I)'
_cod_data_source_file d0dt03855e2.cif
_cod_data_source_block test_a_CCDC4
_cod_depositor_comments 'Adding full bibliography for 7706356--7706368.cif.'
_cod_database_code 7706367
_shelx_shelxl_version_number 2014/7
_shelx_space_group_comment
;
The symmetry employed for this shelxl refinement is uniquely defined
by the following loop, which should always be used as a source of
symmetry information in preference to the above space-group names.
They are only intended as comments.
;
_shelx_estimated_absorpt_t_min 0.148
_shelx_estimated_absorpt_t_max 0.372

loop_
_space_group_symop_operation_xyz
'x, y, z'
'-x+1/2, -y, z+1/2'
'-x, y+1/2, -z+1/2'
'x+1/2, -y+1/2, -z'

loop_
_atom_site_label
_atom_site_type_symbol
_atom_site_fract_x
_atom_site_fract_y
_atom_site_fract_z
_atom_site_U_iso_or_equiv
_atom_site_adp_type
_atom_site_occupancy
_atom_site_site_symmetry_order
_atom_site_calc_flag
_atom_site_refinement_flags_posn
_atom_site_refinement_flags_adp
_atom_site_refinement_flags_occupancy
_atom_site_disorder_assembly
_atom_site_disorder_group
Pt1_1 Pt 0.64468(2) 0.41696(2) 0.47615(2) 0.00958(3) Uani 1 1 d . . . . .
Br1_1 Br 1.04301(4) 0.62750(3) 0.43280(2) 0.02255(10) Uani 1 1 d . . . . .
B1_1 B 0.6751(4) 0.4759(3) 0.3853(2) 0.0118(8) Uani 1 1 d . . . . .
P1_1 P 0.50578(9) 0.52654(7) 0.49622(5) 0.0120(2) Uani 1 1 d . . . . .
Pt2_1 Pt 0.83764(2) 0.53987(2) 0.40186(2) 0.01038(3) Uani 1 1 d . . . . .
Br2_1 Br 0.62938(4) 0.34654(2) 0.59892(2) 0.01745(8) Uani 1 1 d . . . . .
P2_1 P 0.73127(9) 0.64293(7) 0.46461(6) 0.0135(2) Uani 1 1 d . . . . .
P4_1 P 0.92993(10) 0.42862(7) 0.34287(5) 0.0137(2) Uani 1 1 d . . . . .
P3_1 P 0.80055(9) 0.31762(7) 0.45215(5) 0.0121(2) Uani 1 1 d . . . . .
C1_2 C 0.5947(3) 0.4754(3) 0.3170(2) 0.0123(8) Uani 1 1 d . . . . .
C2_2 C 0.5090(4) 0.4059(3) 0.3025(2) 0.0162(8) Uani 1 1 d . . . . .
C3_2 C 0.4447(4) 0.4043(3) 0.2405(2) 0.0199(9) Uani 1 1 d . . . . .
H3_2 H 0.3878 0.3576 0.2321 0.024 Uiso 1 1 calc R U . . .
C4_2 C 0.4607(4) 0.4683(3) 0.1906(2) 0.0216(9) Uani 1 1 d . . . . .
C5_2 C 0.5422(4) 0.5362(3) 0.2044(2) 0.0200(9) Uani 1 1 d . . . . .
H5_2 H 0.5539 0.5808 0.1710 0.024 Uiso 1 1 calc R U . . .
C6_2 C 0.6086(4) 0.5420(3) 0.2660(2) 0.0152(8) Uani 1 1 d . . . . .
C7_2 C 0.4845(4) 0.3301(3) 0.3506(2) 0.0208(9) Uani 1 1 d . . . . .
H7A_2 H 0.5543 0.2885 0.3487 0.031 Uiso 1 1 calc R U . . .
H7B_2 H 0.4075 0.3000 0.3371 0.031 Uiso 1 1 calc R U . . .
H7C_2 H 0.4758 0.3526 0.3972 0.031 Uiso 1 1 calc R U . . .
C8_2 C 0.3921(5) 0.4651(4) 0.1234(2) 0.0329(12) Uani 1 1 d . . . . .
H8A_2 H 0.3777 0.5252 0.1069 0.049 Uiso 1 1 calc R U . . .
H8B_2 H 0.3120 0.4351 0.1296 0.049 Uiso 1 1 calc R U . . .
H8C_2 H 0.4422 0.4327 0.0899 0.049 Uiso 1 1 calc R U . . .
C9_2 C 0.6887(4) 0.6235(3) 0.2740(2) 0.0201(9) Uani 1 1 d . . . . .
H9A_2 H 0.7032 0.6501 0.2291 0.030 Uiso 1 1 calc R U . . .
H9B_2 H 0.7688 0.6071 0.2945 0.030 Uiso 1 1 calc R U . . .
H9C_2 H 0.6461 0.6660 0.3035 0.030 Uiso 1 1 calc R U . . .
C1_3 C 0.5607(4) 0.6332(3) 0.4649(2) 0.0144(8) Uani 1 1 d . . . . .
H1A_3 H 0.5254 0.6805 0.4939 0.017 Uiso 1 1 calc R U . . .
H1B_3 H 0.5294 0.6422 0.4179 0.017 Uiso 1 1 calc R U . . .
C2_3 C 0.8645(4) 0.3213(2) 0.3658(2) 0.0154(8) Uani 1 1 d . . . . .
H2A_3 H 0.7977 0.3063 0.3329 0.018 Uiso 1 1 calc R U . . .
H2B_3 H 0.9305 0.2760 0.3617 0.018 Uiso 1 1 calc R U . . .
C3_3 C 0.4699(4) 0.5462(3) 0.5853(2) 0.0236(9) Uani 1 1 d . . . . .
H3A_3 H 0.4085 0.5938 0.5889 0.035 Uiso 1 1 calc R U . . .
H3B_3 H 0.5461 0.5631 0.6096 0.035 Uiso 1 1 calc R U . . .
H3C_3 H 0.4358 0.4923 0.6056 0.035 Uiso 1 1 calc R U . . .
C4_3 C 0.3540(4) 0.5165(3) 0.4563(2) 0.0200(8) Uani 1 1 d . . . . .
H4A_3 H 0.3080 0.5718 0.4617 0.030 Uiso 1 1 calc R U . . .
H4B_3 H 0.3075 0.4684 0.4780 0.030 Uiso 1 1 calc R U . . .
H4C_3 H 0.3645 0.5037 0.4076 0.030 Uiso 1 1 calc R U . . .
C5_3 C 0.7545(4) 0.7560(3) 0.4379(3) 0.0233(10) Uani 1 1 d . . . . .
H5A_3 H 0.8439 0.7687 0.4358 0.035 Uiso 1 1 calc R U . . .
H5B_3 H 0.7148 0.7957 0.4708 0.035 Uiso 1 1 calc R U . . .
H5C_3 H 0.7173 0.7647 0.3928 0.035 Uiso 1 1 calc R U . . .
C6_3 C 0.7734(4) 0.6435(3) 0.5544(2) 0.0269(11) Uani 1 1 d . . . . .
H6A_3 H 0.7568 0.5853 0.5742 0.040 Uiso 1 1 calc R U . . .
H6B_3 H 0.7239 0.6881 0.5785 0.040 Uiso 1 1 calc R U . . .
H6C_3 H 0.8622 0.6574 0.5591 0.040 Uiso 1 1 calc R U . . .
C7_3 C 0.7681(4) 0.2012(3) 0.4623(2) 0.0204(9) Uani 1 1 d . . . . .
H7A_3 H 0.7056 0.1829 0.4287 0.031 Uiso 1 1 calc R U . . .
H7B_3 H 0.7363 0.1902 0.5084 0.031 Uiso 1 1 calc R U . . .
H7C_3 H 0.8449 0.1674 0.4553 0.031 Uiso 1 1 calc R U . . .
C8_3 C 0.9345(4) 0.3339(3) 0.5076(2) 0.0204(9) Uani 1 1 d . . . . .
H8A_3 H 0.9989 0.2904 0.4964 0.031 Uiso 1 1 calc R U . . .
H8B_3 H 0.9090 0.3265 0.5553 0.031 Uiso 1 1 calc R U . . .
H8C_3 H 0.9677 0.3934 0.5009 0.031 Uiso 1 1 calc R U . . .
C9_3 C 1.0967(4) 0.4138(3) 0.3547(3) 0.0236(9) Uani 1 1 d . . . . .
H9A_3 H 1.1229 0.3585 0.3331 0.035 Uiso 1 1 calc R U . . .
H9B_3 H 1.1157 0.4116 0.4036 0.035 Uiso 1 1 calc R U . . .
H9C_3 H 1.1414 0.4632 0.3338 0.035 Uiso 1 1 calc R U . . .
C10_3 C 0.9123(4) 0.4312(3) 0.2510(2) 0.0235(10) Uani 1 1 d . . . . .
H10A_3 H 0.9530 0.4840 0.2328 0.035 Uiso 1 1 calc R U . . .
H10B_3 H 0.8235 0.4324 0.2393 0.035 Uiso 1 1 calc R U . . .
H10C_3 H 0.9509 0.3786 0.2311 0.035 Uiso 1 1 calc R U . . .
C1_4 C 0.7250(5) 0.1240(3) 0.2081(2) 0.0283(11) Uani 1 1 d . . . . .
H1A_4 H 0.6640 0.0752 0.2107 0.034 Uiso 1 1 calc R U . . .
H1B_4 H 0.7710 0.1182 0.1645 0.034 Uiso 1 1 calc R U . . .
Cl1_4 Cl 0.83034(17) 0.11567(9) 0.27663(7) 0.0461(4) Uani 1 1 d . . . . .
Cl2_4 Cl 0.64468(13) 0.22579(8) 0.20898(6) 0.0344(3) Uani 1 1 d . . . . .

loop_
_atom_site_aniso_label
_atom_site_aniso_U_11
_atom_site_aniso_U_22
_atom_site_aniso_U_33
_atom_site_aniso_U_23
_atom_site_aniso_U_13
_atom_site_aniso_U_12
Pt1_1 0.00947(6) 0.00939(6) 0.00989(6) 0.00066(5) -0.00087(6) 0.00077(6)
Br1_1 0.01180(19) 0.0258(2) 0.0300(2) -0.01045(19) 0.00084(17) -0.00414(17)
B1_1 0.012(2) 0.0078(18) 0.016(2) -0.0021(15) 0.0035(16) 0.0019(16)
P1_1 0.0112(4) 0.0122(5) 0.0126(5) 0.0016(4) 0.0005(4) 0.0025(4)
Pt2_1 0.00892(6) 0.01036(6) 0.01186(7) -0.00095(5) 0.00003(6) -0.00111(6)
Br2_1 0.0199(2) 0.01823(18) 0.01427(18) 0.00455(15) -0.00040(17) 0.00002(15)
P2_1 0.0114(5) 0.0120(5) 0.0171(6) -0.0042(4) 0.0007(4) 0.0000(4)
P4_1 0.0141(5) 0.0131(5) 0.0140(5) -0.0013(4) 0.0037(4) -0.0007(4)
P3_1 0.0111(5) 0.0100(5) 0.0151(5) 0.0004(4) -0.0003(4) 0.0019(4)
C1_2 0.0121(17) 0.0123(19) 0.0124(19) 0.0010(15) 0.0007(15) 0.0009(15)
C2_2 0.0169(19) 0.015(2) 0.016(2) -0.0028(16) -0.0008(16) 0.0004(17)
C3_2 0.021(2) 0.016(2) 0.023(2) -0.0041(17) -0.0066(18) -0.0004(17)
C4_2 0.026(2) 0.024(2) 0.015(2) -0.0041(17) -0.0061(17) 0.004(2)
C5_2 0.026(2) 0.021(2) 0.013(2) 0.0027(18) -0.0033(17) 0.000(2)
C6_2 0.0162(19) 0.0171(19) 0.0122(19) 0.0008(17) 0.0001(15) 0.0026(17)
C7_2 0.025(2) 0.019(2) 0.019(2) 0.0007(18) -0.0037(18) -0.0077(18)
C8_2 0.044(3) 0.032(3) 0.022(2) -0.001(2) -0.018(2) -0.001(2)
C9_2 0.022(2) 0.019(2) 0.019(2) 0.0073(17) -0.0025(17) -0.0042(17)
C1_3 0.0110(18) 0.0150(19) 0.017(2) 0.0002(16) 0.0009(16) 0.0018(15)
C2_3 0.017(2) 0.0130(18) 0.016(2) -0.0019(15) 0.0018(17) -0.0010(16)
C3_3 0.029(2) 0.023(2) 0.019(2) 0.0027(18) 0.0074(18) 0.007(2)
C4_3 0.0126(18) 0.0176(19) 0.030(2) 0.0055(16) -0.0056(18) -0.0017(17)
C5_3 0.018(2) 0.012(2) 0.040(3) -0.0065(19) 0.007(2) -0.0038(17)
C6_3 0.020(2) 0.039(3) 0.021(2) -0.011(2) -0.0007(19) -0.003(2)
C7_3 0.017(2) 0.014(2) 0.030(3) 0.0025(18) 0.0054(18) 0.0013(16)
C8_3 0.017(2) 0.024(2) 0.021(2) 0.0006(18) -0.0057(17) 0.0027(18)
C9_3 0.0133(19) 0.021(2) 0.037(3) 0.000(2) 0.0065(18) 0.0003(18)
C10_3 0.030(2) 0.025(2) 0.016(2) -0.0014(18) 0.0071(18) -0.0013(19)
C1_4 0.037(3) 0.028(2) 0.020(2) -0.005(2) 0.001(2) 0.005(2)
Cl1_4 0.0718(10) 0.0334(6) 0.0330(7) -0.0103(5) -0.0193(7) 0.0193(7)
Cl2_4 0.0378(7) 0.0306(6) 0.0347(6) 0.0039(5) 0.0040(6) 0.0079(6)

loop_
_atom_type_symbol
_atom_type_description
_atom_type_scat_dispersion_real
_atom_type_scat_dispersion_imag
_atom_type_scat_source
C C 0.0033 0.0016 'International Tables Vol C Tables 4.2.6.8 and 6.1.1.4'
H H 0.0000 0.0000 'International Tables Vol C Tables 4.2.6.8 and 6.1.1.4'
B B 0.0013 0.0007 'International Tables Vol C Tables 4.2.6.8 and 6.1.1.4'
P P 0.1023 0.0942 'International Tables Vol C Tables 4.2.6.8 and 6.1.1.4'
Cl Cl 0.1484 0.1585 'International Tables Vol C Tables 4.2.6.8 and 6.1.1.4'
Pt Pt -1.7033 8.3905 'International Tables Vol C Tables 4.2.6.8 and 6.1.1.4'
Br Br -0.2901 2.4595 'International Tables Vol C Tables 4.2.6.8 and 6.1.1.4'

loop_
_exptl_crystal_face_index_h
_exptl_crystal_face_index_k
_exptl_crystal_face_index_l
_exptl_crystal_face_perp_dist
-1.00 2.00 -2.00 0.0960
1.00 -2.00 2.00 0.0920
-2.00 1.00 0.00 0.0900
2.00 -1.00 0.00 0.0770
-1.00 0.00 2.00 0.0530
1.00 0.00 -2.00 0.0510
2.00 -2.00 1.00 0.0790
-2.00 -1.00 2.00 0.0620
2.00 1.00 -1.00 0.0640
-1.00 -2.00 1.00 0.0950
-2.00 1.00 -1.00 0.1010
-2.00 -1.00 0.00 0.0770
0.00 1.00 0.00 0.0890
0.00 -1.00 0.00 0.1220
-1.00 -2.00 -1.00 0.1210
2.00 1.00 2.00 0.0590
1.00 2.00 1.00 0.0590
-1.00 2.00 -1.00 0.0900
-1.00 2.00 2.00 0.0570
1.00 -2.00 -2.00 0.1200
1.00 -1.00 2.00 0.0680
-1.00 1.00 -2.00 0.1160
-1.00 1.00 2.00 0.0510

loop_
_geom_angle_atom_site_label_1
_geom_angle_atom_site_label_2
_geom_angle_atom_site_label_3
_geom_angle
_geom_angle_site_symmetry_1
_geom_angle_site_symmetry_3
_geom_angle_publ_flag
B1_1 Pt1_1 P1_1 86.25(12) . . ?
B1_1 Pt1_1 P3_1 89.56(12) . . ?
P1_1 Pt1_1 P3_1 173.75(4) . . ?
B1_1 Pt1_1 Br2_1 173.67(12) . . ?
P1_1 Pt1_1 Br2_1 95.62(3) . . ?
P3_1 Pt1_1 Br2_1 88.06(3) . . ?
B1_1 Pt1_1 Pt2_1 38.98(12) . . ?
P1_1 Pt1_1 Pt2_1 94.50(3) . . ?
P3_1 Pt1_1 Pt2_1 79.34(3) . . ?
Br2_1 Pt1_1 Pt2_1 134.717(13) . . ?
C1_2 B1_1 Pt1_1 130.7(3) . . ?
C1_2 B1_1 Pt2_1 127.2(3) . . ?
Pt1_1 B1_1 Pt2_1 102.15(19) . . ?
C3_3 P1_1 C4_3 103.8(2) . . ?
C3_3 P1_1 C1_3 104.3(2) . . ?
C4_3 P1_1 C1_3 102.66(18) . . ?
C3_3 P1_1 Pt1_1 115.29(15) . . ?
C4_3 P1_1 Pt1_1 117.00(14) . . ?
C1_3 P1_1 Pt1_1 112.27(13) . . ?
B1_1 Pt2_1 P4_1 86.43(12) . . ?
B1_1 Pt2_1 P2_1 89.08(12) . . ?
P4_1 Pt2_1 P2_1 174.78(4) . . ?
B1_1 Pt2_1 Br1_1 175.52(12) . . ?
P4_1 Pt2_1 Br1_1 97.28(3) . . ?
P2_1 Pt2_1 Br1_1 87.08(3) . . ?
B1_1 Pt2_1 Pt1_1 38.87(12) . . ?
P4_1 Pt2_1 Pt1_1 94.70(3) . . ?
P2_1 Pt2_1 Pt1_1 80.11(3) . . ?
Br1_1 Pt2_1 Pt1_1 137.82(2) . . ?
C5_3 P2_1 C6_3 104.0(2) . . ?
C5_3 P2_1 C1_3 102.4(2) . . ?
C6_3 P2_1 C1_3 104.2(2) . . ?
C5_3 P2_1 Pt2_1 115.00(16) . . ?
C6_3 P2_1 Pt2_1 113.49(16) . . ?
C1_3 P2_1 Pt2_1 116.30(14) . . ?
C10_3 P4_1 C9_3 103.4(2) . . ?
C10_3 P4_1 C2_3 102.9(2) . . ?
C9_3 P4_1 C2_3 103.7(2) . . ?
C10_3 P4_1 Pt2_1 116.36(16) . . ?
C9_3 P4_1 Pt2_1 117.13(16) . . ?
C2_3 P4_1 Pt2_1 111.64(13) . . ?
C7_3 P3_1 C8_3 102.6(2) . . ?
C7_3 P3_1 C2_3 101.76(19) . . ?
C8_3 P3_1 C2_3 104.6(2) . . ?
C7_3 P3_1 Pt1_1 118.48(14) . . ?
C8_3 P3_1 Pt1_1 111.35(15) . . ?
C2_3 P3_1 Pt1_1 116.26(14) . . ?
C2_2 C1_2 C6_2 116.7(4) . . ?
C2_2 C1_2 B1_1 121.3(3) . . ?
C6_2 C1_2 B1_1 121.9(3) . . ?
C3_2 C2_2 C1_2 120.3(4) . . ?
C3_2 C2_2 C7_2 116.3(4) . . ?
C1_2 C2_2 C7_2 123.4(4) . . ?
C4_2 C3_2 C2_2 122.6(4) . . ?
C4_2 C3_2 H3_2 118.7 . . ?
C2_2 C3_2 H3_2 118.7 . . ?
C5_2 C4_2 C3_2 117.5(4) . . ?
C5_2 C4_2 C8_2 120.4(4) . . ?
C3_2 C4_2 C8_2 122.1(4) . . ?
C4_2 C5_2 C6_2 122.6(4) . . ?
C4_2 C5_2 H5_2 118.7 . . ?
C6_2 C5_2 H5_2 118.7 . . ?
C5_2 C6_2 C1_2 120.3(4) . . ?
C5_2 C6_2 C9_2 115.3(4) . . ?
C1_2 C6_2 C9_2 124.3(3) . . ?
C2_2 C7_2 H7A_2 109.5 . . ?
C2_2 C7_2 H7B_2 109.5 . . ?
H7A_2 C7_2 H7B_2 109.5 . . ?
C2_2 C7_2 H7C_2 109.5 . . ?
H7A_2 C7_2 H7C_2 109.5 . . ?
H7B_2 C7_2 H7C_2 109.5 . . ?
C4_2 C8_2 H8A_2 109.5 . . ?
C4_2 C8_2 H8B_2 109.5 . . ?
H8A_2 C8_2 H8B_2 109.5 . . ?
C4_2 C8_2 H8C_2 109.5 . . ?
H8A_2 C8_2 H8C_2 109.5 . . ?
H8B_2 C8_2 H8C_2 109.5 . . ?
C6_2 C9_2 H9A_2 109.5 . . ?
C6_2 C9_2 H9B_2 109.5 . . ?
H9A_2 C9_2 H9B_2 109.5 . . ?
C6_2 C9_2 H9C_2 109.5 . . ?
H9A_2 C9_2 H9C_2 109.5 . . ?
H9B_2 C9_2 H9C_2 109.5 . . ?
P1_1 C1_3 P2_1 113.1(2) . . ?
P1_1 C1_3 H1A_3 108.9 . . ?
P2_1 C1_3 H1A_3 108.9 . . ?
P1_1 C1_3 H1B_3 108.9 . . ?
P2_1 C1_3 H1B_3 108.9 . . ?
H1A_3 C1_3 H1B_3 107.8 . . ?
P3_1 C2_3 P4_1 113.5(2) . . ?
P3_1 C2_3 H2A_3 108.9 . . ?
P4_1 C2_3 H2A_3 108.9 . . ?
P3_1 C2_3 H2B_3 108.9 . . ?
P4_1 C2_3 H2B_3 108.9 . . ?
H2A_3 C2_3 H2B_3 107.7 . . ?
P1_1 C3_3 H3A_3 109.5 . . ?
P1_1 C3_3 H3B_3 109.5 . . ?
H3A_3 C3_3 H3B_3 109.5 . . ?
P1_1 C3_3 H3C_3 109.5 . . ?
H3A_3 C3_3 H3C_3 109.5 . . ?
H3B_3 C3_3 H3C_3 109.5 . . ?
P1_1 C4_3 H4A_3 109.5 . . ?
P1_1 C4_3 H4B_3 109.5 . . ?
H4A_3 C4_3 H4B_3 109.5 . . ?
P1_1 C4_3 H4C_3 109.5 . . ?
H4A_3 C4_3 H4C_3 109.5 . . ?
H4B_3 C4_3 H4C_3 109.5 . . ?
P2_1 C5_3 H5A_3 109.5 . . ?
P2_1 C5_3 H5B_3 109.5 . . ?
H5A_3 C5_3 H5B_3 109.5 . . ?
P2_1 C5_3 H5C_3 109.5 . . ?
H5A_3 C5_3 H5C_3 109.5 . . ?
H5B_3 C5_3 H5C_3 109.5 . . ?
P2_1 C6_3 H6A_3 109.5 . . ?
P2_1 C6_3 H6B_3 109.5 . . ?
H6A_3 C6_3 H6B_3 109.5 . . ?
P2_1 C6_3 H6C_3 109.5 . . ?
H6A_3 C6_3 H6C_3 109.5 . . ?
H6B_3 C6_3 H6C_3 109.5 . . ?
P3_1 C7_3 H7A_3 109.5 . . ?
P3_1 C7_3 H7B_3 109.5 . . ?
H7A_3 C7_3 H7B_3 109.5 . . ?
P3_1 C7_3 H7C_3 109.5 . . ?
H7A_3 C7_3 H7C_3 109.5 . . ?
H7B_3 C7_3 H7C_3 109.5 . . ?
P3_1 C8_3 H8A_3 109.5 . . ?
P3_1 C8_3 H8B_3 109.5 . . ?
H8A_3 C8_3 H8B_3 109.5 . . ?
P3_1 C8_3 H8C_3 109.5 . . ?
H8A_3 C8_3 H8C_3 109.5 . . ?
H8B_3 C8_3 H8C_3 109.5 . . ?
P4_1 C9_3 H9A_3 109.5 . . ?
P4_1 C9_3 H9B_3 109.5 . . ?
H9A_3 C9_3 H9B_3 109.5 . . ?
P4_1 C9_3 H9C_3 109.5 . . ?
H9A_3 C9_3 H9C_3 109.5 . . ?
H9B_3 C9_3 H9C_3 109.5 . . ?
P4_1 C10_3 H10A_3 109.5 . . ?
P4_1 C10_3 H10B_3 109.5 . . ?
H10A_3 C10_3 H10B_3 109.5 . . ?
P4_1 C10_3 H10C_3 109.5 . . ?
H10A_3 C10_3 H10C_3 109.5 . . ?
H10B_3 C10_3 H10C_3 109.5 . . ?
Cl1_4 C1_4 Cl2_4 111.6(3) . . ?
Cl1_4 C1_4 H1A_4 109.3 . . ?
Cl2_4 C1_4 H1A_4 109.3 . . ?
Cl1_4 C1_4 H1B_4 109.3 . . ?
Cl2_4 C1_4 H1B_4 109.3 . . ?
H1A_4 C1_4 H1B_4 108.0 . . ?

loop_
_geom_bond_atom_site_label_1
_geom_bond_atom_site_label_2
_geom_bond_distance
_geom_bond_site_symmetry_2
_geom_bond_publ_flag
Pt1_1 B1_1 2.018(4) . ?
Pt1_1 P1_1 2.2670(11) . ?
Pt1_1 P3_1 2.3000(11) . ?
Pt1_1 Br2_1 2.6369(11) . ?
Pt1_1 Pt2_1 3.1435(6) . ?
Br1_1 Pt2_1 2.6442(8) . ?
B1_1 C1_2 1.591(6) . ?
B1_1 Pt2_1 2.023(4) . ?
P1_1 C3_3 1.812(4) . ?
P1_1 C4_3 1.813(4) . ?
P1_1 C1_3 1.828(4) . ?
Pt2_1 P4_1 2.2725(11) . ?
Pt2_1 P2_1 2.2931(11) . ?
P2_1 C5_3 1.810(4) . ?
P2_1 C6_3 1.817(5) . ?
P2_1 C1_3 1.836(4) . ?
P4_1 C10_3 1.810(5) . ?
P4_1 C9_3 1.819(4) . ?
P4_1 C2_3 1.829(4) . ?
P3_1 C7_3 1.811(4) . ?
P3_1 C8_3 1.818(4) . ?
P3_1 C2_3 1.826(4) . ?
C1_2 C2_2 1.428(6) . ?
C1_2 C6_2 1.429(5) . ?
C2_2 C3_2 1.397(6) . ?
C2_2 C7_2 1.510(6) . ?
C3_2 C4_2 1.388(6) . ?
C3_2 H3_2 0.9500 . ?
C4_2 C5_2 1.378(6) . ?
C4_2 C8_2 1.509(6) . ?
C5_2 C6_2 1.403(6) . ?
C5_2 H5_2 0.9500 . ?
C6_2 C9_2 1.514(6) . ?
C7_2 H7A_2 0.9800 . ?
C7_2 H7B_2 0.9800 . ?
C7_2 H7C_2 0.9800 . ?
C8_2 H8A_2 0.9800 . ?
C8_2 H8B_2 0.9800 . ?
C8_2 H8C_2 0.9800 . ?
C9_2 H9A_2 0.9800 . ?
C9_2 H9B_2 0.9800 . ?
C9_2 H9C_2 0.9800 . ?
C1_3 H1A_3 0.9900 . ?
C1_3 H1B_3 0.9900 . ?
C2_3 H2A_3 0.9900 . ?
C2_3 H2B_3 0.9900 . ?
C3_3 H3A_3 0.9800 . ?
C3_3 H3B_3 0.9800 . ?
C3_3 H3C_3 0.9800 . ?
C4_3 H4A_3 0.9800 . ?
C4_3 H4B_3 0.9800 . ?
C4_3 H4C_3 0.9800 . ?
C5_3 H5A_3 0.9800 . ?
C5_3 H5B_3 0.9800 . ?
C5_3 H5C_3 0.9800 . ?
C6_3 H6A_3 0.9800 . ?
C6_3 H6B_3 0.9800 . ?
C6_3 H6C_3 0.9800 . ?
C7_3 H7A_3 0.9800 . ?
C7_3 H7B_3 0.9800 . ?
C7_3 H7C_3 0.9800 . ?
C8_3 H8A_3 0.9800 . ?
C8_3 H8B_3 0.9800 . ?
C8_3 H8C_3 0.9800 . ?
C9_3 H9A_3 0.9800 . ?
C9_3 H9B_3 0.9800 . ?
C9_3 H9C_3 0.9800 . ?
C10_3 H10A_3 0.9800 . ?
C10_3 H10B_3 0.9800 . ?
C10_3 H10C_3 0.9800 . ?
C1_4 Cl1_4 1.760(5) . ?
C1_4 Cl2_4 1.768(5) . ?
C1_4 H1A_4 0.9900 . ?
C1_4 H1B_4 0.9900 . ?

loop_
_geom_torsion_atom_site_label_1
_geom_torsion_atom_site_label_2
_geom_torsion_atom_site_label_3
_geom_torsion_atom_site_label_4
_geom_torsion
_geom_torsion_site_symmetry_1
_geom_torsion_site_symmetry_2
_geom_torsion_site_symmetry_3
_geom_torsion_site_symmetry_4
_geom_torsion_publ_flag
Pt1_1 B1_1 C1_2 C2_2 -23.6(6) . . . . ?
Pt2_1 B1_1 C1_2 C2_2 157.3(3) . . . . ?
Pt1_1 B1_1 C1_2 C6_2 159.4(3) . . . . ?
Pt2_1 B1_1 C1_2 C6_2 -19.8(5) . . . . ?
C6_2 C1_2 C2_2 C3_2 0.8(6) . . . . ?
B1_1 C1_2 C2_2 C3_2 -176.3(4) . . . . ?
C6_2 C1_2 C2_2 C7_2 179.3(4) . . . . ?
B1_1 C1_2 C2_2 C7_2 2.1(6) . . . . ?
C1_2 C2_2 C3_2 C4_2 0.4(7) . . . . ?
C7_2 C2_2 C3_2 C4_2 -178.1(4) . . . . ?
C2_2 C3_2 C4_2 C5_2 -1.1(7) . . . . ?
C2_2 C3_2 C4_2 C8_2 179.0(4) . . . . ?
C3_2 C4_2 C5_2 C6_2 0.5(7) . . . . ?
C8_2 C4_2 C5_2 C6_2 -179.7(4) . . . . ?
C4_2 C5_2 C6_2 C1_2 0.8(6) . . . . ?
C4_2 C5_2 C6_2 C9_2 -176.9(4) . . . . ?
C2_2 C1_2 C6_2 C5_2 -1.4(6) . . . . ?
B1_1 C1_2 C6_2 C5_2 175.7(4) . . . . ?
C2_2 C1_2 C6_2 C9_2 176.1(4) . . . . ?
B1_1 C1_2 C6_2 C9_2 -6.8(6) . . . . ?
C3_3 P1_1 C1_3 P2_1 96.7(3) . . . . ?
C4_3 P1_1 C1_3 P2_1 -155.2(2) . . . . ?
Pt1_1 P1_1 C1_3 P2_1 -28.8(3) . . . . ?
C5_3 P2_1 C1_3 P1_1 -175.8(2) . . . . ?
C6_3 P2_1 C1_3 P1_1 -67.8(3) . . . . ?
Pt2_1 P2_1 C1_3 P1_1 58.0(3) . . . . ?
C7_3 P3_1 C2_3 P4_1 -171.3(2) . . . . ?
C8_3 P3_1 C2_3 P4_1 -64.8(3) . . . . ?
Pt1_1 P3_1 C2_3 P4_1 58.4(3) . . . . ?
C10_3 P4_1 C2_3 P3_1 -152.6(2) . . . . ?
C9_3 P4_1 C2_3 P3_1 99.9(3) . . . . ?
Pt2_1 P4_1 C2_3 P3_1 -27.0(3) . . . . ?
